data_4035401
loop_
_publ_author_name
'Kinens, Artis'
'Balkaitis, Simonas'
'Suna, Edgars'

_publ_section_title
;
 Preparative-Scale Synthesis of Vedejs Chiral DMAP Catalysts.
;
_journal_issue 20
_journal_name_full 'The Journal of organic chemistry'
_journal_page_first 12449
_journal_page_last 12459
_journal_paper_doi 10.1021/acs.joc.8b01687
_journal_volume 83
_journal_year 2018
_chemical_formula_moiety 'C8 H18 Cl2 N2 Zn'
_chemical_formula_sum 'C8 H18 Cl2 N2 Zn'
_chemical_formula_weight 278.51
_space_group_IT_number 60
_space_group_name_Hall '-P 2b 2ac'
_space_group_name_H-M_alt 'P c n b'
_symmetry_cell_setting orthorhombic
_symmetry_space_group_name_H-M 'P c n b'
_atom_sites_solution_hydrogens mixed
_atom_sites_solution_primary direct
_atom_sites_solution_secondary difmap
_audit_creation_method SHELXL
_cell_angle_alpha 90.00
_cell_angle_beta 90.00
_cell_angle_gamma 90.00
_cell_formula_units_Z 8
_cell_length_a 6.9330(2)
_cell_length_b 17.2571(4)
_cell_length_c 20.0543(5)
_cell_measurement_reflns_used 2096
_cell_measurement_temperature 173(2)
_cell_measurement_theta_max 27.5
_cell_measurement_theta_min 0.9
_cell_volume 2399.37(11)
_computing_structure_refinement 'SHELXL (Sheldrick, 2008)'
_computing_structure_solution 'SHELXS-97 (Sheldrick, 1990)'
_diffrn_ambient_temperature 173(2)
_diffrn_measured_fraction_theta_full 0.98
_diffrn_measured_fraction_theta_max 0.98
_diffrn_measurement_device_type 'Bruker-Nonius KappaCCD'
_diffrn_measurement_method '\f and \w scan'
_diffrn_radiation_monochromator graphite
_diffrn_radiation_source 'fine-focus sealed tube'
_diffrn_radiation_type MoK\a
_diffrn_radiation_wavelength 0.71073
_diffrn_reflns_av_R_equivalents 0.0433
_diffrn_reflns_av_sigmaI/netI 0.0498
_diffrn_reflns_limit_h_max 9
_diffrn_reflns_limit_h_min -9
_diffrn_reflns_limit_k_max 23
_diffrn_reflns_limit_k_min -23
_diffrn_reflns_limit_l_max 27
_diffrn_reflns_limit_l_min -26
_diffrn_reflns_number 5760
_diffrn_reflns_theta_full 29.0
_diffrn_reflns_theta_max 29.0
_diffrn_reflns_theta_min 2.0
_exptl_absorpt_coefficient_mu 2.453
_exptl_absorpt_correction_type none
_exptl_crystal_colour Colourless
_exptl_crystal_density_diffrn 1.542
_exptl_crystal_density_method 'not measured'
_exptl_crystal_description Prism
_exptl_crystal_F_000 1152
_exptl_crystal_size_max 0.21
_exptl_crystal_size_mid 0.13
_exptl_crystal_size_min 0.12
_refine_diff_density_max 1.949
_refine_diff_density_min -2.979
_refine_diff_density_rms 0.225
_refine_ls_extinction_method none
_refine_ls_goodness_of_fit_ref 1.225
_refine_ls_hydrogen_treatment constr
_refine_ls_matrix_type full
_refine_ls_number_parameters 155
_refine_ls_number_reflns 3097
_refine_ls_number_restraints 0
_refine_ls_restrained_S_all 1.225
_refine_ls_R_factor_all 0.1316
_refine_ls_R_factor_gt 0.1087
_refine_ls_shift/su_max 0.097
_refine_ls_shift/su_mean 0.011
_refine_ls_structure_factor_coef Fsqd
_refine_ls_weighting_details 'calc w=1/[\s^2^(Fo^2^)+(0.0000P)^2^+72.4698P] where P=(Fo^2^+2Fc^2^)/3'
_refine_ls_weighting_scheme calc
_refine_ls_wR_factor_gt 0.2603
_refine_ls_wR_factor_ref 0.2686
_reflns_d_resolution_high 0.7402
_reflns_number_gt 2387
_reflns_number_total 3097
_reflns_threshold_expression >2sigma(I)
_cod_data_source_file jo8b01687_si_003.cif
_cod_data_source_block AK383a
_cod_database_code 4035401
_shelx_title ' Compound ak-341'
_shelx_f_calc_maximum 327.57
_shelx_f_squared_multiplier 1.000

loop_
_symmetry_equiv_pos_as_xyz
'x, y, z'
'-x, -y+1/2, z'
'x+1/2, -y, -z+1/2'
'-x+1/2, y+1/2, -z+1/2'
'-x, -y, -z'
'x, y-1/2, -z'
'-x-1/2, y, z-1/2'
'x-1/2, -y-1/2, z-1/2'

loop_
_atom_site_label
_atom_site_type_symbol
_atom_site_fract_x
_atom_site_fract_y
_atom_site_fract_z
_atom_site_U_iso_or_equiv
_atom_site_adp_type
_atom_site_occupancy
_atom_site_symmetry_multiplicity
_atom_site_calc_flag
_atom_site_refinement_flags
_atom_site_disorder_assembly
_atom_site_disorder_group
Zn1 Zn 0.5000 0.2500 0.25088(8) 0.0294(4) Uani 1 2 d S . .
Cl1 Cl 0.3208(4) 0.17234(16) 0.18553(14) 0.0375(6) Uani 1 1 d . . .
C2A C 0.614(4) 0.1137(13) 0.3392(11) 0.034(5) Uani 0.55 1 d P A 1
H2A1 H 0.5031 0.0915 0.3165 0.041 Uiso 0.55 1 calc PR A 1
H2A2 H 0.5763 0.1264 0.3845 0.041 Uiso 0.55 1 calc PR A 1
C3A C 0.777(8) 0.058(2) 0.339(2) 0.064(14) Uani 0.55 1 d P A 1
H3A1 H 0.8182 0.0481 0.3847 0.077 Uiso 0.55 1 calc PR A 1
H3A2 H 0.7366 0.0093 0.3196 0.077 Uiso 0.55 1 calc PR A 1
C4A C 0.927(4) 0.0899(16) 0.3028(19) 0.060(9) Uani 0.55 1 d P A 1
H4A1 H 0.9958 0.0496 0.2788 0.072 Uiso 0.55 1 calc PR A 1
H4A2 H 1.0169 0.1162 0.3321 0.072 Uiso 0.55 1 calc PR A 1
C5A C 0.843(3) 0.1443(13) 0.2565(11) 0.033(4) Uani 0.55 1 d P A 1
H5A1 H 0.7875 0.1187 0.2179 0.040 Uiso 0.55 1 calc PR A 1
H5A2 H 0.9345 0.1833 0.2421 0.040 Uiso 0.55 1 calc PR A 1
N1 N 0.6768(12) 0.1802(5) 0.3058(4) 0.0261(18) Uani 1 1 d . . .
H1 H 0.6905 0.2103 0.3435 0.032 Uiso 1 1 d R . .
C2B C 0.578(5) 0.0995(18) 0.3171(16) 0.034(7) Uiso 0.45 1 d P A 2
H2B1 H 0.4745 0.1032 0.3494 0.041 Uiso 0.45 1 calc PR A 2
H2B2 H 0.5273 0.0789 0.2756 0.041 Uiso 0.45 1 calc PR A 2
C3B C 0.753(9) 0.046(3) 0.345(2) 0.044(12) Uiso 0.45 1 d P A 2
H3B1 H 0.7206 -0.0085 0.3460 0.053 Uiso 0.45 1 calc PR A 2
H3B2 H 0.7993 0.0629 0.3882 0.053 Uiso 0.45 1 calc PR A 2
C4B C 0.897(5) 0.0678(19) 0.2858(18) 0.041(8) Uiso 0.45 1 d P A 2
H4B1 H 0.8607 0.0432 0.2441 0.049 Uiso 0.45 1 calc PR A 2
H4B2 H 1.0297 0.0555 0.2965 0.049 Uiso 0.45 1 calc PR A 2
C5B C 0.851(4) 0.1745(17) 0.2849(15) 0.038(6) Uiso 0.45 1 d P A 2
H5B1 H 0.9394 0.2015 0.3143 0.046 Uiso 0.45 1 calc PR A 2
H5B2 H 0.8635 0.1954 0.2402 0.046 Uiso 0.45 1 calc PR A 2
Zn1' Zn 0.5000 0.2500 -0.00555(8) 0.0294(4) Uani 1 2 d S . .
Cl1' Cl 0.2697(5) 0.19345(17) -0.06945(15) 0.0445(8) Uani 1 1 d . . .
N1' N 0.6198(12) 0.1679(5) 0.0553(4) 0.0248(17) Uani 1 1 d . . .
H1' H 0.5635 0.1809 0.0976 0.030 Uiso 1 1 d R . .
C5' C 0.8440(19) 0.1690(7) 0.0593(7) 0.045(3) Uani 1 1 d . . .
H5'A H 0.8980 0.1908 0.0193 0.054 Uiso 1 1 d R . .
H5'B H 0.8798 0.2003 0.0969 0.054 Uiso 1 1 d R . .
C2' C 0.5725(18) 0.0869(6) 0.0421(6) 0.038(3) Uani 1 1 d . . .
H2'A H 0.4420 0.0776 0.0561 0.046 Uiso 1 1 d R . .
H2'B H 0.5838 0.0771 -0.0049 0.046 Uiso 1 1 d R . .
C3' C 0.720(2) 0.0401(7) 0.0803(8) 0.057(4) Uani 1 1 d . . .
H3'A H 0.6810 0.0393 0.1262 0.068 Uiso 1 1 d R . .
H3'B H 0.7262 -0.0119 0.0636 0.068 Uiso 1 1 d R . .
C4' C 0.9014(19) 0.0864(7) 0.0720(9) 0.057(4) Uani 1 1 d . . .
H4'A H 0.9672 0.0686 0.0327 0.068 Uiso 1 1 d R . .
H4'B H 0.9859 0.0822 0.1098 0.068 Uiso 1 1 d R . .

loop_
_atom_site_aniso_label
_atom_site_aniso_U_11
_atom_site_aniso_U_22
_atom_site_aniso_U_33
_atom_site_aniso_U_23
_atom_site_aniso_U_13
_atom_site_aniso_U_12
Zn1 0.0365(10) 0.0254(8) 0.0263(8) 0.000 0.000 -0.0012(8)
Cl1 0.0329(13) 0.0420(14) 0.0375(14) -0.0111(12) 0.0082(12) -0.0075(12)
C2A 0.046(13) 0.033(11) 0.024(10) 0.011(9) -0.004(10) -0.013(10)
C3A 0.08(3) 0.016(13) 0.10(3) 0.030(14) 0.03(2) 0.017(14)
C4A 0.051(17) 0.032(13) 0.10(3) 0.002(15) -0.028(17) -0.001(12)
C5A 0.027(10) 0.038(11) 0.035(11) 0.005(9) 0.004(8) 0.005(9)
N1 0.018(4) 0.024(4) 0.037(4) 0.002(3) -0.015(3) -0.015(3)
Zn1' 0.0378(10) 0.0229(8) 0.0276(8) 0.000 0.000 -0.0009(8)
Cl1' 0.0585(19) 0.0357(14) 0.0393(15) -0.0035(12) -0.0173(14) -0.0047(14)
N1' 0.027(4) 0.021(4) 0.027(4) 0.000(3) 0.014(3) -0.001(3)
C5' 0.042(7) 0.026(5) 0.067(9) 0.001(6) 0.008(7) -0.003(5)
C2' 0.038(6) 0.023(5) 0.054(7) 0.004(5) -0.003(6) -0.006(5)
C3' 0.065(10) 0.030(6) 0.074(10) 0.002(6) -0.027(8) 0.008(6)
C4' 0.031(6) 0.040(7) 0.099(12) -0.001(7) -0.017(7) 0.006(5)

loop_
_atom_type_symbol
_atom_type_description
_atom_type_scat_dispersion_real
_atom_type_scat_dispersion_imag
_atom_type_scat_source
C C 0.0033 0.0016 'International Tables Vol C Tables 4.2.6.8 and 6.1.1.4'
H H 0.0000 0.0000 'International Tables Vol C Tables 4.2.6.8 and 6.1.1.4'
Cl Cl 0.1484 0.1585 'International Tables Vol C Tables 4.2.6.8 and 6.1.1.4'
N N 0.0061 0.0033 'International Tables Vol C Tables 4.2.6.8 and 6.1.1.4'
Zn Zn 0.2839 1.4301 'International Tables Vol C Tables 4.2.6.8 and 6.1.1.4'

loop_
_geom_angle_atom_site_label_1
_geom_angle_atom_site_label_2
_geom_angle_atom_site_label_3
_geom_angle
_geom_angle_site_symmetry_1
_geom_angle_site_symmetry_3
N1 Zn1 N1 114.6(5) 2_655 .
N1 Zn1 Cl1 109.6(2) 2_655 .
N1 Zn1 Cl1 107.1(2) . .
N1 Zn1 Cl1 107.1(2) 2_655 2_655
N1 Zn1 Cl1 109.6(2) . 2_655
Cl1 Zn1 Cl1 108.71(16) . 2_655
N1 C2A C3A 107(2) . .
N1 C2A H2A1 110.3 . .
C3A C2A H2A1 110.4 . .
N1 C2A H2A2 110.3 . .
C3A C2A H2A2 110.2 . .
H2A1 C2A H2A2 108.6 . .
C4A C3A C2A 108(2) . .
C4A C3A H3A1 110.0 . .
C2A C3A H3A1 110.2 . .
C4A C3A H3A2 109.9 . .
C2A C3A H3A2 110.0 . .
H3A1 C3A H3A2 108.4 . .
C3A C4A C5A 107(3) . .
C3A C4A H4A1 110.5 . .
C5A C4A H4A1 110.3 . .
C3A C4A H4A2 110.2 . .
C5A C4A H4A2 110.3 . .
H4A1 C4A H4A2 108.5 . .
C4A C5A N1 98.1(19) . .
C4A C5A H5A1 112.1 . .
N1 C5A H5A1 112.1 . .
C4A C5A H5A2 112.2 . .
N1 C5A H5A2 112.1 . .
H5A1 C5A H5A2 109.8 . .
C5B N1 C2A 112.9(18) . .
C5B N1 C2B 112.9(19) . .
C2A N1 C2B 20.9(12) . .
C5B N1 C5A 27.4(14) . .
C2A N1 C5A 101.5(13) . .
C2B N1 C5A 93.2(15) . .
C5B N1 Zn1 115.7(14) . .
C2A N1 Zn1 123.7(11) . .
C2B N1 Zn1 109.9(12) . .
C5A N1 Zn1 108.5(8) . .
C3B C2B N1 103(3) . .
C3B C2B H2B1 111.2 . .
N1 C2B H2B1 111.1 . .
C3B C2B H2B2 111.0 . .
N1 C2B H2B2 111.1 . .
H2B1 C2B H2B2 109.1 . .
C2B C3B C4B 94(3) . .
C2B C3B H3B1 112.9 . .
C4B C3B H3B1 113.1 . .
C2B C3B H3B2 112.6 . .
C4B C3B H3B2 112.8 . .
H3B1 C3B H3B2 110.3 . .
C3B C4B C5B 98(3) . .
C3B C4B H4B1 112.2 . .
C5B C4B H4B1 112.3 . .
C3B C4B H4B2 112.1 . .
C5B C4B H4B2 112.3 . .
H4B1 C4B H4B2 109.9 . .
N1 C5B C4B 103(2) . .
N1 C5B H5B1 111.1 . .
C4B C5B H5B1 111.1 . .
N1 C5B H5B2 111.1 . .
C4B C5B H5B2 111.0 . .
H5B1 C5B H5B2 109.0 . .
N1' Zn1' N1' 106.8(4) 2_655 .
N1' Zn1' Cl1' 110.4(2) 2_655 .
N1' Zn1' Cl1' 109.0(2) . .
N1' Zn1' Cl1' 109.0(2) 2_655 2_655
N1' Zn1' Cl1' 110.4(2) . 2_655
Cl1' Zn1' Cl1' 111.21(18) . 2_655
C2' N1' C5' 104.2(9) . .
C2' N1' Zn1' 117.6(7) . .
C5' N1' Zn1' 115.3(7) . .
C2' N1' H1' 106.9 . .
C5' N1' H1' 110.9 . .
Zn1' N1' H1' 101.6 . .
C4' C5' N1' 105.2(9) . .
C4' C5' H5'A 114.2 . .
N1' C5' H5'A 110.5 . .
C4' C5' H5'B 109.4 . .
N1' C5' H5'B 107.8 . .
H5'A C5' H5'B 109.5 . .
N1' C2' C3' 105.5(10) . .
N1' C2' H2'A 108.6 . .
C3' C2' H2'A 113.7 . .
N1' C2' H2'B 109.1 . .
C3' C2' H2'B 110.3 . .
H2'A C2' H2'B 109.5 . .
C4' C3' C2' 103.2(10) . .
C4' C3' H3'A 110.6 . .
C2' C3' H3'A 107.5 . .
C4' C3' H3'B 115.1 . .
C2' C3' H3'B 110.6 . .
H3'A C3' H3'B 109.5 . .
C3' C4' C5' 107.6(10) . .
C3' C4' H4'A 108.6 . .
C5' C4' H4'A 106.8 . .
C3' C4' H4'B 112.6 . .
C5' C4' H4'B 111.5 . .
H4'A C4' H4'B 109.5 . .

loop_
_geom_bond_atom_site_label_1
_geom_bond_atom_site_label_2
_geom_bond_distance
_geom_bond_site_symmetry_2
Zn1 N1 2.042(8) 2_655
Zn1 N1 2.042(8) .
Zn1 Cl1 2.249(3) .
Zn1 Cl1 2.249(3) 2_655
C2A N1 1.40(2) .
C2A C3A 1.48(5) .
C2A H2A1 0.9700 .
C2A H2A2 0.9700 .
C3A C4A 1.39(6) .
C3A H3A1 0.9700 .
C3A H3A2 0.9700 .
C4A C5A 1.44(3) .
C4A H4A1 0.9700 .
C4A H4A2 0.9700 .
C5A N1 1.64(2) .
C5A H5A1 0.9700 .
C5A H5A2 0.9700 .
N1 C5B 1.28(3) .
N1 C2B 1.57(3) .
C2B C3B 1.62(7) .
C2B H2B1 0.9700 .
C2B H2B2 0.9700 .
C3B C4B 1.60(7) .
C3B H3B1 0.9700 .
C3B H3B2 0.9700 .
C4B C5B 1.87(4) .
C4B H4B1 0.9700 .
C4B H4B2 0.9700 .
C5B H5B1 0.9700 .
C5B H5B2 0.9700 .
Zn1' N1' 2.045(8) 2_655
Zn1' N1' 2.045(8) .
Zn1' Cl1' 2.268(3) .
Zn1' Cl1' 2.268(3) 2_655
N1' C2' 1.460(13) .
N1' C5' 1.556(15) .
N1' H1' 0.9608 .
C5' C4' 1.503(16) .
C5' H5'A 0.9606 .
C5' H5'B 0.9604 .
C2' C3' 1.513(17) .
C2' H2'A 0.9603 .
C2' H2'B 0.9609 .
C3' C4' 1.497(19) .
C3' H3'A 0.9610 .
C3' H3'B 0.9596 .
C4' H4'A 0.9608 .
C4' H4'B 0.9607 .

loop_
_geom_torsion_atom_site_label_1
_geom_torsion_atom_site_label_2
_geom_torsion_atom_site_label_3
_geom_torsion_atom_site_label_4
_geom_torsion
_geom_torsion_site_symmetry_1
N1 C2A C3A C4A -4(4) .
C2A C3A C4A C5A -25(4) .
C3A C4A C5A N1 39(3) .
C3A C2A N1 C5B 1(3) .
C3A C2A N1 C2B 95(6) .
C3A C2A N1 C5A 27(3) .
C3A C2A N1 Zn1 148(2) .
C4A C5A N1 C5B 78(3) .
C4A C5A N1 C2A -40(2) .
C4A C5A N1 C2B -60(2) .
C4A C5A N1 Zn1 -171.7(14) .
N1 Zn1 N1 C5B -137.8(17) 2_655
Cl1 Zn1 N1 C5B 100.4(16) .
Cl1 Zn1 N1 C5B -17.3(17) 2_655
N1 Zn1 N1 C2A 75.2(14) 2_655
Cl1 Zn1 N1 C2A -46.6(14) .
Cl1 Zn1 N1 C2A -164.4(13) 2_655
N1 Zn1 N1 C2B 92.9(13) 2_655
Cl1 Zn1 N1 C2B -28.9(13) .
Cl1 Zn1 N1 C2B -146.6(13) 2_655
N1 Zn1 N1 C5A -166.4(10) 2_655
Cl1 Zn1 N1 C5A 71.8(9) .
Cl1 Zn1 N1 C5A -46.0(10) 2_655
C5B N1 C2B C3B 36(3) .
C2A N1 C2B C3B -58(5) .
C5A N1 C2B C3B 56(3) .
Zn1 N1 C2B C3B 167(2) .
N1 C2B C3B C4B -51(3) .
C2B C3B C4B C5B 45(3) .
C2A N1 C5B C4B 18(3) .
C2B N1 C5B C4B -4(3) .
C5A N1 C5B C4B -51(3) .
Zn1 N1 C5B C4B -132.1(15) .
C3B C4B C5B N1 -29(3) .
N1' Zn1' N1' C2' 130.0(8) 2_655
Cl1' Zn1' N1' C2' 10.7(8) .
Cl1' Zn1' N1' C2' -111.7(7) 2_655
